data_4075312
loop_
_publ_author_name
'Lee, C. K.'
'Vasam, Chandra Sekhar'
'Huang, T. W.'
'Wang, H. M. J.'
'Yang, R. Y.'
'Lee, C. S.'
'Lin, Ivan J. B.'

_publ_section_title
;
 Silver(I) N-Heterocyclic Carbenes with Long N-Alkyl Chains
;
_journal_issue 15
_journal_name_full Organometallics
_journal_page_first 3768
_journal_paper_doi 10.1021/om060198h
_journal_volume 25
_journal_year 2006
_chemical_formula_sum 'C62 H120 Ag2 Cl2 N4'
_chemical_formula_weight 1208.26
_chemical_name_systematic
;

 ?

;
_space_group_IT_number 14
_symmetry_cell_setting monoclinic
_symmetry_space_group_name_Hall '-P 2ybc'
_symmetry_space_group_name_H-M 'P 1 21/c 1'
_atom_sites_solution_hydrogens geom
_atom_sites_solution_primary direct
_atom_sites_solution_secondary difmap
_audit_creation_method SHELXL-97
_cell_angle_alpha 90.00
_cell_angle_beta 99.055(4)
_cell_angle_gamma 90.00
_cell_formula_units_Z 2
_cell_length_a 22.210(4)
_cell_length_b 16.383(3)
_cell_length_c 9.2619(18)
_cell_measurement_temperature 294(2)
_cell_volume 3328.1(11)
_computing_cell_refinement 'Bruker SMART'
_computing_data_collection 'Bruker SMART'
_computing_data_reduction 'Bruker SHELXTL'
_computing_molecular_graphics 'Bruker SHELXTL'
_computing_publication_material 'Bruker SHELXTL'
_computing_structure_refinement 'SHELXL-97 (Sheldrick, 1997)'
_computing_structure_solution 'SHELXS-97 (Sheldrick, 1990)'
_diffrn_ambient_temperature 294(2)
_diffrn_measured_fraction_theta_full 0.998
_diffrn_measured_fraction_theta_max 0.998
_diffrn_measurement_device_type 'CCD area detector'
_diffrn_measurement_method 'phi and omega scans'
_diffrn_radiation_monochromator graphite
_diffrn_radiation_source 'fine-focus sealed tube'
_diffrn_radiation_type MoK\a
_diffrn_radiation_wavelength 0.71073
_diffrn_reflns_av_R_equivalents 0.0257
_diffrn_reflns_av_sigmaI/netI 0.0217
_diffrn_reflns_limit_h_max 26
_diffrn_reflns_limit_h_min -20
_diffrn_reflns_limit_k_max 18
_diffrn_reflns_limit_k_min -19
_diffrn_reflns_limit_l_max 10
_diffrn_reflns_limit_l_min -11
_diffrn_reflns_number 16728
_diffrn_reflns_theta_full 25.00
_diffrn_reflns_theta_max 25.00
_diffrn_reflns_theta_min 1.55
_exptl_absorpt_coefficient_mu 0.706
_exptl_absorpt_correction_T_max 0.2945
_exptl_absorpt_correction_T_min 0.2376
_exptl_absorpt_correction_type empirical
_exptl_crystal_colour colorless
_exptl_crystal_density_diffrn 1.206
_exptl_crystal_density_method 'not measured'
_exptl_crystal_description plate
_exptl_crystal_F_000 1296
_exptl_crystal_size_max 0.60
_exptl_crystal_size_mid 0.40
_exptl_crystal_size_min 0.30
_refine_diff_density_max 1.042
_refine_diff_density_min -0.583
_refine_diff_density_rms 0.051
_refine_ls_extinction_method none
_refine_ls_goodness_of_fit_ref 1.061
_refine_ls_hydrogen_treatment mixed
_refine_ls_matrix_type full
_refine_ls_number_parameters 534
_refine_ls_number_reflns 5849
_refine_ls_number_restraints 0
_refine_ls_restrained_S_all 1.061
_refine_ls_R_factor_all 0.0388
_refine_ls_R_factor_gt 0.0294
_refine_ls_shift/su_max 0.004
_refine_ls_shift/su_mean 0.000
_refine_ls_structure_factor_coef Fsqd
_refine_ls_weighting_details 'calc w=1/[\s^2^(Fo^2^)+(0.0401P)^2^+1.1040P] where P=(Fo^2^+2Fc^2^)/3'
_refine_ls_weighting_scheme calc
_refine_ls_wR_factor_gt 0.0773
_refine_ls_wR_factor_ref 0.0812
_reflns_number_gt 4820
_reflns_number_total 5849
_reflns_threshold_expression >2sigma(I)
_cod_data_source_file om060198hsi20060506_044031.cif
_cod_data_source_block C14-imyAgCl
_cod_depositor_comments
;
The following automatic conversions were performed:

'_symmetry_cell_setting' value 'Monoclinic' changed to 'monoclinic'
according to /home/saulius/struct/CIF-dictionaries/cif_core.dic
dictionary named 'cif_core.dic' version 2.4.1 from 2010-06-29.

Automatic conversion script
Id: cif_fix_values 1715 2011-07-08 13:25:40Z adriana 
;
_cod_original_sg_symbol_H-M P2(1)/c
_cod_database_code 4075312

loop_
_symmetry_equiv_pos_as_xyz
'x, y, z'
'-x, y+1/2, -z+1/2'
'-x, -y, -z'
'x, -y-1/2, z-1/2'

loop_
_atom_site_label
_atom_site_type_symbol
_atom_site_fract_x
_atom_site_fract_y
_atom_site_fract_z
_atom_site_U_iso_or_equiv
_atom_site_adp_type
_atom_site_occupancy
_atom_site_symmetry_multiplicity
_atom_site_calc_flag
_atom_site_refinement_flags
Ag1 Ag 0.030603(9) 0.600862(11) 0.05688(2) 0.05914(9) Uani 1 1 d .
Cl1 Cl 0.05235(4) 0.47331(4) 0.17738(8) 0.0736(2) Uani 1 1 d .
N1 N 0.07164(8) 0.76904(11) -0.0509(2) 0.0433(4) Uani 1 1 d .
N2 N 0.00147(7) 0.78494(10) 0.0791(2) 0.0415(4) Uani 1 1 d .
C1 C 0.03447(9) 0.72663(13) 0.0237(2) 0.0395(5) Uani 1 1 d .
C2 C 0.01803(11) 0.86176(15) 0.0388(3) 0.0563(6) Uani 1 1 d .
C3 C 0.06185(11) 0.85153(15) -0.0421(3) 0.0560(6) Uani 1 1 d .
C4 C -0.04964(10) 0.77020(16) 0.1585(3) 0.0442(5) Uani 1 1 d .
C5 C -0.11003(11) 0.7825(2) 0.0614(3) 0.0581(7) Uani 1 1 d .
C6 C -0.16389(10) 0.78526(18) 0.1419(3) 0.0512(6) Uani 1 1 d .
C7 C -0.22367(11) 0.7994(2) 0.0407(3) 0.0572(6) Uani 1 1 d .
C8 C -0.27872(11) 0.8098(2) 0.1167(3) 0.0562(6) Uani 1 1 d .
C9 C -0.33746(11) 0.8246(2) 0.0129(3) 0.0579(6) Uani 1 1 d .
C10 C -0.39240(11) 0.8407(2) 0.0867(3) 0.0599(7) Uani 1 1 d .
C11 C -0.45061(12) 0.8568(2) -0.0190(3) 0.0612(7) Uani 1 1 d .
C12 C -0.50585(12) 0.8747(2) 0.0530(3) 0.0616(7) Uani 1 1 d .
C13 C -0.56390(12) 0.8903(2) -0.0532(3) 0.0616(7) Uani 1 1 d .
C14 C -0.61906(12) 0.9086(2) 0.0181(3) 0.0605(7) Uani 1 1 d .
C15 C -0.67710(12) 0.9234(2) -0.0884(3) 0.0611(7) Uani 1 1 d .
C16 C -0.73197(13) 0.9439(2) -0.0190(4) 0.0693(8) Uani 1 1 d .
C17 C -0.78919(13) 0.9592(2) -0.1266(4) 0.0893(10) Uani 1 1 d .
H17A H -0.7821 1.0027 -0.1914 0.134 Uiso 1 1 calc R
H17B H -0.8217 0.9742 -0.0746 0.134 Uiso 1 1 calc R
H17C H -0.8002 0.9106 -0.1822 0.134 Uiso 1 1 calc R
C18 C 0.11862(10) 0.73239(18) -0.1245(3) 0.0501(6) Uani 1 1 d .
C19 C 0.17866(10) 0.72169(18) -0.0240(3) 0.0497(6) Uani 1 1 d .
C20 C 0.23086(11) 0.69830(19) -0.1037(3) 0.0522(6) Uani 1 1 d .
C21 C 0.29037(11) 0.6837(2) -0.0026(3) 0.0546(6) Uani 1 1 d .
C22 C 0.34432(11) 0.6661(2) -0.0798(3) 0.0549(6) Uani 1 1 d .
C23 C 0.40327(11) 0.6506(2) 0.0242(3) 0.0563(6) Uani 1 1 d .
C24 C 0.45831(11) 0.6342(2) -0.0505(3) 0.0572(6) Uani 1 1 d .
C25 C 0.51679(11) 0.6182(2) 0.0541(3) 0.0578(7) Uani 1 1 d .
C26 C 0.57259(12) 0.6025(2) -0.0177(3) 0.0572(7) Uani 1 1 d .
C27 C 0.63057(11) 0.5878(2) 0.0886(3) 0.0573(6) Uani 1 1 d .
C28 C 0.68725(11) 0.5734(2) 0.0193(3) 0.0577(6) Uani 1 1 d .
C29 C 0.74459(12) 0.5590(2) 0.1281(3) 0.0608(7) Uani 1 1 d .
C30 C 0.80225(13) 0.5448(3) 0.0645(4) 0.0738(8) Uani 1 1 d .
C31 C 0.85816(14) 0.5312(2) 0.1791(4) 0.0997(12) Uani 1 1 d .
H31A H 0.8657 0.5791 0.2389 0.150 Uiso 1 1 calc R
H31B H 0.8928 0.5205 0.1317 0.150 Uiso 1 1 calc R
H31C H 0.8513 0.4855 0.2392 0.150 Uiso 1 1 calc R
H23B H 0.3967(13) 0.6053(16) 0.088(3) 0.064(8) Uiso 1 1 d .
H26B H 0.5777(12) 0.6439(18) -0.075(3) 0.060(8) Uiso 1 1 d .
H24B H 0.4646(12) 0.6773(19) -0.114(3) 0.068(8) Uiso 1 1 d .
H12B H -0.5121(13) 0.8334(18) 0.112(3) 0.066(9) Uiso 1 1 d .
H25B H 0.5240(13) 0.6636(19) 0.118(3) 0.069(8) Uiso 1 1 d .
H24A H 0.4495(13) 0.5890(17) -0.120(3) 0.066(8) Uiso 1 1 d .
H20B H 0.2217(11) 0.6528(17) -0.168(3) 0.059(7) Uiso 1 1 d .
H23A H 0.4118(12) 0.6960(17) 0.087(3) 0.059(7) Uiso 1 1 d .
H10B H -0.3838(13) 0.8859(17) 0.156(3) 0.064(8) Uiso 1 1 d .
H27B H 0.6264(13) 0.5431(19) 0.146(3) 0.072(9) Uiso 1 1 d .
H22B H 0.3354(12) 0.6191(17) -0.146(3) 0.062(8) Uiso 1 1 d .
H10A H -0.3978(13) 0.7964(18) 0.154(3) 0.073(9) Uiso 1 1 d .
H14B H -0.6116(13) 0.9537(18) 0.079(3) 0.069(9) Uiso 1 1 d .
H22A H 0.3503(12) 0.7109(18) -0.143(3) 0.067(8) Uiso 1 1 d .
H26A H 0.5641(13) 0.5591(18) -0.083(3) 0.066(8) Uiso 1 1 d .
H13B H -0.5718(14) 0.846(2) -0.114(3) 0.077(10) Uiso 1 1 d .
H14A H -0.6271(13) 0.8658(19) 0.085(3) 0.073(9) Uiso 1 1 d .
H25A H 0.5095(13) 0.5743(18) 0.116(3) 0.068(8) Uiso 1 1 d .
H8B H -0.2710(13) 0.852(2) 0.189(3) 0.076(9) Uiso 1 1 d .
H29B H 0.7386(12) 0.5154(19) 0.186(3) 0.068(9) Uiso 1 1 d .
H27A H 0.6389(13) 0.6322(19) 0.156(3) 0.069(8) Uiso 1 1 d .
H21B H 0.2847(12) 0.6401(19) 0.062(3) 0.066(8) Uiso 1 1 d .
H12A H -0.4980(13) 0.9191(18) 0.122(3) 0.067(8) Uiso 1 1 d .
H11B H -0.4587(14) 0.811(2) -0.080(3) 0.079(10) Uiso 1 1 d .
H29A H 0.7522(14) 0.6031(18) 0.197(4) 0.076(9) Uiso 1 1 d .
H15B H -0.6705(13) 0.9661(19) -0.152(3) 0.078(9) Uiso 1 1 d .
H9B H -0.3457(12) 0.7766(17) -0.053(3) 0.065(8) Uiso 1 1 d .
H6B H -0.1592(12) 0.8240(17) 0.217(3) 0.063(8) Uiso 1 1 d .
H9A H -0.3329(13) 0.867(2) -0.045(3) 0.068(9) Uiso 1 1 d .
H11A H -0.4450(16) 0.900(2) -0.079(4) 0.084(11) Uiso 1 1 d .
H4B H -0.0469(10) 0.8025(15) 0.240(3) 0.046(6) Uiso 1 1 d .
H18B H 0.1246(11) 0.7675(16) -0.205(3) 0.059(7) Uiso 1 1 d .
H7A H -0.2192(12) 0.8431(17) -0.018(3) 0.059(8) Uiso 1 1 d .
H15A H -0.6849(14) 0.876(2) -0.148(3) 0.074(9) Uiso 1 1 d .
H6A H -0.1671(11) 0.7332(16) 0.200(3) 0.058(7) Uiso 1 1 d .
H8A H -0.2839(13) 0.7633(19) 0.177(3) 0.071(9) Uiso 1 1 d .
H28B H 0.6802(12) 0.5311(18) -0.042(3) 0.064(8) Uiso 1 1 d .
H13A H -0.5571(14) 0.933(2) -0.108(3) 0.075(10) Uiso 1 1 d .
H28A H 0.6936(13) 0.6207(19) -0.044(3) 0.072(9) Uiso 1 1 d .
H21A H 0.2978(12) 0.7306(17) 0.061(3) 0.060(8) Uiso 1 1 d .
H16B H -0.7390(16) 0.900(2) 0.049(4) 0.091(11) Uiso 1 1 d .
H19B H 0.1750(11) 0.6839(15) 0.051(3) 0.053(7) Uiso 1 1 d .
H4A H -0.0462(10) 0.7163(16) 0.194(2) 0.045(6) Uiso 1 1 d .
H20A H 0.2366(12) 0.7406(17) -0.174(3) 0.060(7) Uiso 1 1 d .
H19A H 0.1876(12) 0.7715(18) 0.032(3) 0.063(8) Uiso 1 1 d .
H18A H 0.1042(12) 0.6820(18) -0.159(3) 0.065(8) Uiso 1 1 d .
H16A H -0.7221(14) 0.987(2) 0.035(3) 0.077(10) Uiso 1 1 d .
H5A H -0.1094(12) 0.8284(17) 0.007(3) 0.065(8) Uiso 1 1 d .
H30A H 0.8097(16) 0.591(2) 0.006(4) 0.094(12) Uiso 1 1 d .
H2 H 0.0006(12) 0.9069(15) 0.064(3) 0.052(7) Uiso 1 1 d .
H7B H -0.2304(13) 0.7540(18) -0.029(3) 0.070(8) Uiso 1 1 d .
H3 H 0.0825(13) 0.8877(17) -0.087(3) 0.066(8) Uiso 1 1 d .
H30B H 0.7940(15) 0.504(2) -0.001(4) 0.091(11) Uiso 1 1 d .
H5B H -0.1149(13) 0.7438(19) -0.009(3) 0.073(9) Uiso 1 1 d .

loop_
_atom_site_aniso_label
_atom_site_aniso_U_11
_atom_site_aniso_U_22
_atom_site_aniso_U_33
_atom_site_aniso_U_23
_atom_site_aniso_U_13
_atom_site_aniso_U_12
Ag1 0.06354(14) 0.03717(12) 0.08079(16) -0.00146(9) 0.02403(10) -0.00277(8)
Cl1 0.0911(5) 0.0455(3) 0.0750(4) 0.0096(3) -0.0158(4) -0.0111(3)
N1 0.0325(9) 0.0473(11) 0.0499(11) 0.0033(8) 0.0060(8) 0.0004(7)
N2 0.0325(9) 0.0375(9) 0.0546(11) 0.0007(8) 0.0072(8) 0.0007(7)
C1 0.0327(10) 0.0403(12) 0.0438(12) -0.0016(9) 0.0005(9) -0.0016(8)
C2 0.0486(14) 0.0357(13) 0.0859(19) 0.0031(12) 0.0147(13) 0.0028(10)
C3 0.0465(14) 0.0451(14) 0.0781(18) 0.0143(12) 0.0152(13) -0.0021(10)
C4 0.0376(12) 0.0498(14) 0.0459(13) -0.0017(11) 0.0086(10) -0.0003(10)
C5 0.0381(13) 0.089(2) 0.0476(15) 0.0009(16) 0.0073(11) -0.0015(13)
C6 0.0362(12) 0.0681(17) 0.0484(14) -0.0003(13) 0.0046(10) 0.0008(11)
C7 0.0373(13) 0.083(2) 0.0515(15) 0.0049(15) 0.0072(11) -0.0002(12)
C8 0.0385(13) 0.0776(19) 0.0524(15) 0.0022(15) 0.0065(11) -0.0003(12)
C9 0.0387(13) 0.0784(19) 0.0572(16) 0.0032(16) 0.0097(11) 0.0005(12)
C10 0.0405(13) 0.081(2) 0.0581(16) 0.0014(15) 0.0077(12) 0.0001(12)
C11 0.0424(14) 0.081(2) 0.0605(17) 0.0038(16) 0.0093(12) 0.0026(13)
C12 0.0434(14) 0.081(2) 0.0600(17) -0.0007(16) 0.0078(12) 0.0026(13)
C13 0.0450(15) 0.080(2) 0.0607(17) -0.0005(16) 0.0095(12) 0.0020(13)
C14 0.0455(14) 0.078(2) 0.0582(16) -0.0051(16) 0.0075(12) 0.0028(13)
C15 0.0467(14) 0.0741(19) 0.0617(17) -0.0017(16) 0.0060(12) 0.0023(13)
C16 0.0491(16) 0.077(2) 0.082(2) -0.0039(19) 0.0116(14) 0.0018(14)
C17 0.0460(16) 0.091(2) 0.127(3) 0.003(2) -0.0010(17) 0.0055(15)
C18 0.0379(12) 0.0651(17) 0.0477(14) -0.0021(13) 0.0079(10) 0.0032(11)
C19 0.0393(12) 0.0662(16) 0.0438(13) 0.0012(13) 0.0073(10) 0.0063(11)
C20 0.0402(13) 0.0693(17) 0.0471(14) -0.0015(13) 0.0070(10) 0.0052(11)
C21 0.0404(13) 0.0737(18) 0.0500(14) 0.0007(14) 0.0080(11) 0.0073(12)
C22 0.0406(13) 0.0709(18) 0.0537(15) -0.0007(14) 0.0089(11) 0.0059(12)
C23 0.0397(13) 0.0742(19) 0.0557(16) -0.0013(15) 0.0091(11) 0.0053(12)
C24 0.0406(14) 0.0739(18) 0.0576(16) 0.0003(15) 0.0094(12) 0.0045(12)
C25 0.0411(13) 0.0737(19) 0.0590(16) 0.0000(15) 0.0089(12) 0.0036(12)
C26 0.0415(14) 0.0746(19) 0.0559(16) -0.0001(15) 0.0086(11) 0.0021(12)
C27 0.0415(13) 0.0718(19) 0.0591(16) 0.0011(15) 0.0092(12) 0.0012(12)
C28 0.0419(14) 0.0729(18) 0.0590(16) -0.0031(15) 0.0104(12) 0.0031(12)
C29 0.0440(14) 0.0731(19) 0.0657(17) -0.0039(16) 0.0098(12) 0.0037(13)
C30 0.0466(16) 0.088(2) 0.088(2) -0.010(2) 0.0161(15) 0.0039(15)
C31 0.0495(17) 0.114(3) 0.132(3) -0.014(2) 0.0043(18) 0.0158(17)

loop_
_atom_type_symbol
_atom_type_description
_atom_type_scat_dispersion_real
_atom_type_scat_dispersion_imag
_atom_type_scat_source
C C 0.0033 0.0016 'International Tables Vol C Tables 4.2.6.8 and 6.1.1.4'
H H 0.0000 0.0000 'International Tables Vol C Tables 4.2.6.8 and 6.1.1.4'
N N 0.0061 0.0033 'International Tables Vol C Tables 4.2.6.8 and 6.1.1.4'
Cl Cl 0.1484 0.1585 'International Tables Vol C Tables 4.2.6.8 and 6.1.1.4'
Ag Ag -0.8971 1.1015 'International Tables Vol C Tables 4.2.6.8 and 6.1.1.4'

loop_
_geom_angle_atom_site_label_1
_geom_angle_atom_site_label_2
_geom_angle_atom_site_label_3
_geom_angle
_geom_angle_site_symmetry_3
C1 Ag1 Cl1 157.67(6) .
C1 Ag1 Cl1 109.95(6) 3_565
Cl1 Ag1 Cl1 92.36(2) 3_565
Ag1 Cl1 Ag1 87.64(2) 3_565
C1 N1 C3 111.17(19) .
C1 N1 C18 124.5(2) .
C3 N1 C18 124.3(2) .
C1 N2 C2 110.99(19) .
C1 N2 C4 125.61(19) .
C2 N2 C4 123.11(19) .
N1 C1 N2 104.01(18) .
N1 C1 Ag1 128.80(15) .
N2 C1 Ag1 127.12(15) .
C3 C2 N2 106.7(2) .
C3 C2 H2 130.1(17) .
N2 C2 H2 123.2(17) .
C2 C3 N1 107.1(2) .
C2 C3 H3 131.0(18) .
N1 C3 H3 121.8(18) .
N2 C4 C5 111.4(2) .
N2 C4 H4B 111.2(14) .
C5 C4 H4B 110.6(14) .
N2 C4 H4A 107.5(14) .
C5 C4 H4A 110.4(14) .
H4B C4 H4A 105(2) .
C6 C5 C4 114.2(2) .
C6 C5 H5A 109.4(18) .
C4 C5 H5A 110.6(18) .
C6 C5 H5B 111.3(19) .
C4 C5 H5B 109.3(19) .
H5A C5 H5B 101(3) .
C5 C6 C7 112.6(2) .
C5 C6 H6B 112.7(16) .
C7 C6 H6B 109.9(16) .
C5 C6 H6A 111.5(14) .
C7 C6 H6A 109.2(14) .
H6B C6 H6A 100(2) .
C8 C7 C6 115.0(2) .
C8 C7 H7A 111.0(17) .
C6 C7 H7A 108.7(17) .
C8 C7 H7B 110.1(17) .
C6 C7 H7B 108.6(17) .
H7A C7 H7B 103(2) .
C7 C8 C9 113.7(2) .
C7 C8 H8B 109.6(18) .
C9 C8 H8B 111.6(18) .
C7 C8 H8A 111.0(17) .
C9 C8 H8A 108.9(17) .
H8B C8 H8A 101(2) .
C10 C9 C8 114.6(2) .
C10 C9 H9B 109.4(16) .
C8 C9 H9B 108.7(16) .
C10 C9 H9A 108.0(19) .
C8 C9 H9A 109.7(19) .
H9B C9 H9A 106(2) .
C9 C10 C11 113.9(2) .
C9 C10 H10B 109.9(17) .
C11 C10 H10B 110.5(16) .
C9 C10 H10A 110.3(17) .
C11 C10 H10A 111.3(17) .
H10B C10 H10A 100(2) .
C12 C11 C10 114.6(2) .
C12 C11 H11B 109.1(18) .
C10 C11 H11B 108.1(19) .
C12 C11 H11A 108(2) .
C10 C11 H11A 110(2) .
H11B C11 H11A 107(3) .
C11 C12 C13 114.4(2) .
C11 C12 H12B 109.7(18) .
C13 C12 H12B 109.1(18) .
C11 C12 H12A 111.3(17) .
C13 C12 H12A 110.5(17) .
H12B C12 H12A 101(2) .
C14 C13 C12 114.6(2) .
C14 C13 H13B 109.5(19) .
C12 C13 H13B 108.9(19) .
C14 C13 H13A 108(2) .
C12 C13 H13A 107(2) .
H13B C13 H13A 108(3) .
C13 C14 C15 114.4(2) .
C13 C14 H14B 110.1(18) .
C15 C14 H14B 108.7(17) .
C13 C14 H14A 112.2(18) .
C15 C14 H14A 108.0(17) .
H14B C14 H14A 103(2) .
C16 C15 C14 114.9(3) .
C16 C15 H15B 108.7(18) .
C14 C15 H15B 109.0(18) .
C16 C15 H15A 110.2(19) .
C14 C15 H15A 107.9(19) .
H15B C15 H15A 106(3) .
C15 C16 C17 114.3(3) .
C15 C16 H16B 109(2) .
C17 C16 H16B 110(2) .
C15 C16 H16A 106(2) .
C17 C16 H16A 111(2) .
H16B C16 H16A 106(3) .
C16 C17 H17A 109.5 .
C16 C17 H17B 109.5 .
H17A C17 H17B 109.5 .
C16 C17 H17C 109.5 .
H17A C17 H17C 109.5 .
H17B C17 H17C 109.5 .
N1 C18 C19 112.7(2) .
N1 C18 H18B 108.1(16) .
C19 C18 H18B 109.2(15) .
N1 C18 H18A 107.2(17) .
C19 C18 H18A 109.6(17) .
H18B C18 H18A 110(2) .
C18 C19 C20 113.4(2) .
C18 C19 H19B 111.1(15) .
C20 C19 H19B 110.5(15) .
C18 C19 H19A 108.6(16) .
C20 C19 H19A 111.4(16) .
H19B C19 H19A 101(2) .
C21 C20 C19 113.5(2) .
C21 C20 H20B 110.0(15) .
C19 C20 H20B 113.2(15) .
C21 C20 H20A 109.4(15) .
C19 C20 H20A 109.6(16) .
H20B C20 H20A 100(2) .
C20 C21 C22 114.6(2) .
C20 C21 H21B 108.6(16) .
C22 C21 H21B 110.2(17) .
C20 C21 H21A 107.4(16) .
C22 C21 H21A 111.5(16) .
H21B C21 H21A 104(2) .
C21 C22 C23 113.5(2) .
C21 C22 H22B 110.3(16) .
C23 C22 H22B 109.5(16) .
C21 C22 H22A 109.8(17) .
C23 C22 H22A 109.0(17) .
H22B C22 H22A 104(2) .
C22 C23 C24 114.6(2) .
C22 C23 H23B 108.4(17) .
C24 C23 H23B 110.5(17) .
C22 C23 H23A 109.1(16) .
C24 C23 H23A 108.9(16) .
H23B C23 H23A 105(2) .
C25 C24 C23 114.2(2) .
C25 C24 H24B 109.3(17) .
C23 C24 H24B 111.1(17) .
C25 C24 H24A 110.6(17) .
C23 C24 H24A 109.9(17) .
H24B C24 H24A 101(2) .
C24 C25 C26 115.2(2) .
C24 C25 H25B 107.8(17) .
C26 C25 H25B 109.6(17) .
C24 C25 H25A 107.8(17) .
C26 C25 H25A 111.5(18) .
H25B C25 H25A 104(3) .
C27 C26 C25 114.3(2) .
C27 C26 H26B 109.7(18) .
C25 C26 H26B 109.0(18) .
C27 C26 H26A 111.4(17) .
C25 C26 H26A 108.5(17) .
H26B C26 H26A 103(3) .
C26 C27 C28 115.3(2) .
C26 C27 H27B 110.6(18) .
C28 C27 H27B 106.6(18) .
C26 C27 H27A 111.2(17) .
C28 C27 H27A 107.9(17) .
H27B C27 H27A 105(2) .
C29 C28 C27 114.2(2) .
C29 C28 H28B 110.3(18) .
C27 C28 H28B 108.5(18) .
C29 C28 H28A 109.4(17) .
C27 C28 H28A 109.5(17) .
H28B C28 H28A 105(2) .
C30 C29 C28 116.2(3) .
C30 C29 H29B 108.6(18) .
C28 C29 H29B 109.1(17) .
C30 C29 H29A 107.7(19) .
C28 C29 H29A 111.5(19) .
H29B C29 H29A 103(2) .
C29 C30 C31 113.6(3) .
C29 C30 H30A 109(2) .
C31 C30 H30A 108(2) .
C29 C30 H30B 106(2) .
C31 C30 H30B 115(2) .
H30A C30 H30B 104(3) .
C30 C31 H31A 109.5 .
C30 C31 H31B 109.5 .
H31A C31 H31B 109.5 .
C30 C31 H31C 109.5 .
H31A C31 H31C 109.5 .
H31B C31 H31C 109.5 .

loop_
_geom_bond_atom_site_label_1
_geom_bond_atom_site_label_2
_geom_bond_distance
_geom_bond_site_symmetry_2
Ag1 C1 2.087(2) .
Ag1 Cl1 2.3824(8) .
Ag1 Cl1 2.8845(8) 3_565
Cl1 Ag1 2.8845(8) 3_565
N1 C1 1.349(3) .
N1 C3 1.373(3) .
N1 C18 1.462(3) .
N2 C1 1.353(3) .
N2 C2 1.379(3) .
N2 C4 1.466(3) .
C2 C3 1.329(4) .
C2 H2 0.88(2) .
C3 H3 0.89(3) .
C4 C5 1.506(3) .
C4 H4B 0.92(2) .
C4 H4A 0.94(2) .
C5 C6 1.506(3) .
C5 H5A 0.91(3) .
C5 H5B 0.90(3) .
C6 C7 1.517(3) .
C6 H6B 0.94(3) .
C6 H6A 1.02(3) .
C7 C8 1.513(3) .
C7 H7A 0.91(3) .
C7 H7B 0.98(3) .
C8 C9 1.514(4) .
C8 H8B 0.96(3) .
C8 H8A 0.96(3) .
C9 C10 1.513(4) .
C9 H9B 1.00(3) .
C9 H9A 0.90(3) .
C10 C11 1.517(4) .
C10 H10B 0.98(3) .
C10 H10A 0.97(3) .
C11 C12 1.514(4) .
C11 H11B 0.94(3) .
C11 H11A 0.92(3) .
C12 C13 1.515(4) .
C12 H12B 0.90(3) .
C12 H12A 0.97(3) .
C13 C14 1.511(4) .
C13 H13B 0.92(3) .
C13 H13A 0.89(3) .
C14 C15 1.514(4) .
C14 H14B 0.93(3) .
C14 H14A 0.97(3) .
C15 C16 1.503(4) .
C15 H15B 0.94(3) .
C15 H15A 0.95(3) .
C16 C17 1.507(4) .
C16 H16B 0.99(3) .
C16 H16A 0.88(3) .
C17 H17A 0.9600 .
C17 H17B 0.9600 .
C17 H17C 0.9600 .
C18 C19 1.512(3) .
C18 H18B 0.97(3) .
C18 H18A 0.92(3) .
C19 C20 1.518(3) .
C19 H19B 0.94(3) .
C19 H19A 0.97(3) .
C20 C21 1.513(3) .
C20 H20B 0.95(3) .
C20 H20A 0.97(3) .
C21 C22 1.516(3) .
C21 H21B 0.95(3) .
C21 H21A 0.97(3) .
C22 C23 1.519(4) .
C22 H22B 0.99(3) .
C22 H22A 0.96(3) .
C23 C24 1.520(3) .
C23 H23B 0.98(3) .
C23 H23A 0.95(3) .
C24 C25 1.516(4) .
C24 H24B 0.94(3) .
C24 H24A 0.98(3) .
C25 C26 1.517(4) .
C25 H25B 0.95(3) .
C25 H25A 0.95(3) .
C26 C27 1.512(4) .
C26 H26B 0.88(3) .
C26 H26A 0.93(3) .
C27 C28 1.519(4) .
C27 H27B 0.92(3) .
C27 H27A 0.96(3) .
C28 C29 1.513(4) .
C28 H28B 0.90(3) .
C28 H28A 1.00(3) .
C29 C30 1.510(4) .
C29 H29B 0.92(3) .
C29 H29A 0.96(3) .
C30 C31 1.518(4) .
C30 H30A 0.96(4) .
C30 H30B 0.90(3) .
C31 H31A 0.9600 .
C31 H31B 0.9600 .
C31 H31C 0.9600 .
